data_4077884
loop_
_publ_author_name
'Coles, Martyn P.'
'Hitchcock, Peter B.'
'Lappert, Michael F.'
'Protchenko, Andrey V.'

_publ_section_title
;
 Syntheses and Structures of the Crystalline, Highly Crowded
 1,3-Bis(trimethylsilyl)cyclopentadienyls [MCp&#x2033;3] (M = Y, Er, Yb),
 [PbCp&#x2033;2], [{YCp&#x2033;2(\m-OH)}2],
 [(ScCp&#x2033;2)2(\m-\h2:\h2-C2H4)],
 [YbCp&#x2033;2Cl(\m-Cl)K(18-crown-6)], and [{KCp&#x2033;}\\infty ]
;
_journal_issue 7
_journal_name_full Organometallics
_journal_page_first 2682
_journal_paper_doi 10.1021/om2009364
_journal_volume 31
_journal_year 2012
_chemical_compound_source 'synthesis as described'
_chemical_formula_moiety 'C33 H63 Si6 Y1'
_chemical_formula_structural 'C33 H63 SI6 Y'
_chemical_formula_sum 'C33 H63 Si6 Y'
_chemical_formula_weight 717.28
_chemical_name_common '[Y{C5H3(SiMe3)2}3]'
_chemical_name_systematic
;
 ?
;
_space_group_IT_number 14
_symmetry_cell_setting monoclinic
_symmetry_Int_Tables_number 14
_symmetry_space_group_name_Hall '-P 2ybc'
_symmetry_space_group_name_H-M 'P 1 21/c 1'
_atom_sites_solution_hydrogens geom
_atom_sites_solution_primary direct
_atom_sites_solution_secondary difmap
_audit_conform_dict_location ftp://ftp.iucr.org/cifdics/cif_core_2.1beta5.dic
_audit_conform_dict_name cif_core.dic
_audit_conform_dict_version 2.1beta5
_audit_creation_date 1999-12-14T10:36:17-00:00
_audit_creation_method 'WinGX routine CIF_UPDATE'
_cell_angle_alpha 90
_cell_angle_beta 112.724(1)
_cell_angle_gamma 90
_cell_formula_units_Z 4
_cell_length_a 17.6641(5)
_cell_length_b 13.6340(4)
_cell_length_c 19.1235(5)
_cell_measurement_reflns_used 14214
_cell_measurement_temperature 173(2)
_cell_measurement_theta_max 30.034
_cell_measurement_theta_min 4.246
_cell_measurement_wavelength 0.71073
_cell_volume 4248.1(2)
_computing_cell_refinement 'HKL Scalepack (Otwinowski & Minor 1997)'
_computing_data_reduction 'HKL Denzo and Scalepack (Otwinowski & Minor 1997)'
_computing_molecular_graphics 'Ortep-3 for Windows (Farrugia, 1997)'
_computing_publication_material 'WinGX publication routines (Farrugia, 1999)'
_computing_structure_refinement 'SHELXL-97 (Sheldrick, 1997)'
_computing_structure_solution 'SHELXS-97 (Sheldrick, 1997)'
_diffrn_ambient_temperature 173(2)
_diffrn_measured_fraction_theta_full 0.988
_diffrn_measured_fraction_theta_max 0.988
_diffrn_measurement_device KappaCCD
_diffrn_measurement_method CCD
_diffrn_radiation_monochromator graphite
_diffrn_radiation_probe x-ray
_diffrn_radiation_type MoK\a
_diffrn_radiation_wavelength 0.71073
_diffrn_reflns_av_R_equivalents 0.0535
_diffrn_reflns_av_sigmaI/netI 0.0792
_diffrn_reflns_limit_h_max 24
_diffrn_reflns_limit_h_min -24
_diffrn_reflns_limit_k_max 11
_diffrn_reflns_limit_k_min -19
_diffrn_reflns_limit_l_max 20
_diffrn_reflns_limit_l_min -26
_diffrn_reflns_number 29506
_diffrn_reflns_theta_full 30.03
_diffrn_reflns_theta_max 30.03
_diffrn_reflns_theta_min 4.25
_exptl_absorpt_coefficient_mu 1.561
_exptl_absorpt_correction_T_max 0.7212
_exptl_absorpt_correction_T_min 0.665
_exptl_absorpt_correction_type multi-scan
_exptl_absorpt_process_details
;
        [c.f. r.h. blessing, acta cryst. (1995), a51, 33-38]
;
_exptl_crystal_colour colourless
_exptl_crystal_density_diffrn 1.122
_exptl_crystal_density_method 'not measured'
_exptl_crystal_description prism
_exptl_crystal_F_000 1536
_exptl_crystal_size_max 0.3
_exptl_crystal_size_mid 0.2
_exptl_crystal_size_min 0.2
_refine_diff_density_max 0.462
_refine_diff_density_min -0.378
_refine_diff_density_rms 0.077
_refine_ls_extinction_method none
_refine_ls_goodness_of_fit_ref 1.033
_refine_ls_hydrogen_treatment constr
_refine_ls_matrix_type full
_refine_ls_number_parameters 361
_refine_ls_number_reflns 12277
_refine_ls_number_restraints 0
_refine_ls_restrained_S_all 1.033
_refine_ls_R_factor_all 0.0986
_refine_ls_R_factor_gt 0.0544
_refine_ls_shift/su_max 0.002
_refine_ls_shift/su_mean 0
_refine_ls_structure_factor_coef Fsqd
_refine_ls_weighting_details 'calc w=1/[\s^2^(Fo^2^)+(0.0192P)^2^+4.3252P] where P=(Fo^2^+2Fc^2^)/3'
_refine_ls_weighting_scheme calc
_refine_ls_wR_factor_gt 0.089
_refine_ls_wR_factor_ref 0.1029
_reflns_number_gt 8337
_reflns_number_total 12277
_reflns_threshold_expression >2sigma(I)
_cod_data_source_file om2009364_si_001.cif
_cod_data_source_block (1Y)-dec1499
_cod_original_sg_symbol_H-M P2(1)/c
_cod_database_code 4077884

loop_
_symmetry_equiv_pos_as_xyz
'x, y, z'
'-x, y+1/2, -z+1/2'
'-x, -y, -z'
'x, -y-1/2, z-1/2'

loop_
_atom_site_label
_atom_site_type_symbol
_atom_site_fract_x
_atom_site_fract_y
_atom_site_fract_z
_atom_site_U_iso_or_equiv
_atom_site_adp_type
_atom_site_occupancy
_atom_site_symmetry_multiplicity
_atom_site_calc_flag
_atom_site_refinement_flags
_atom_site_disorder_assembly
_atom_site_disorder_group
Y Y 0.248683(15) 0.914048(17) 0.300053(13) 0.02064(6) Uani 1 1 d . . .
Si1 Si 0.33179(6) 0.62476(6) 0.37267(5) 0.0403(2) Uani 1 1 d . A 1
Si2 Si 0.48001(5) 0.92967(6) 0.27096(5) 0.03541(19) Uani 1 1 d . A 1
Si3 Si 0.02247(5) 0.75710(6) 0.20515(4) 0.03365(19) Uani 1 1 d . A 1
Si4 Si 0.16548(5) 1.06198(6) 0.08988(4) 0.03134(18) Uani 1 1 d . A 1
Si5 Si 0.18725(5) 0.90377(6) 0.49731(4) 0.03499(19) Uani 1 1 d . A 1
Si6 Si 0.32169(5) 1.20604(5) 0.37659(4) 0.03106(18) Uani 1 1 d . A 1
C1 C 0.34730(17) 0.7563(2) 0.35499(15) 0.0316(6) Uani 1 1 d . A 1
C2 C 0.37067(16) 0.79001(19) 0.29648(15) 0.0292(6) Uani 1 1 d . A 1
H2 H 0.3628 0.754 0.2517 0.035 Uiso 1 1 calc R A 1
C3 C 0.40714(16) 0.8837(2) 0.31259(15) 0.0303(6) Uani 1 1 d . A 1
C4 C 0.40866(16) 0.9077(2) 0.38617(15) 0.0307(6) Uani 1 1 d . A 1
H4 H 0.4306 0.9663 0.4134 0.037 Uiso 1 1 calc R A 1
C5 C 0.37297(16) 0.8319(2) 0.41156(15) 0.0314(6) Uani 1 1 d . A 1
H5 H 0.3666 0.8304 0.4587 0.038 Uiso 1 1 calc R A 1
C6 C 0.2789(3) 0.6109(3) 0.4392(2) 0.0658(11) Uani 1 1 d . A 1
H6A H 0.2719 0.541 0.4472 0.099 Uiso 1 1 calc R A 1
H6B H 0.2249 0.6426 0.4177 0.099 Uiso 1 1 calc R A 1
H6C H 0.3118 0.6417 0.4877 0.099 Uiso 1 1 calc R A 1
C7 C 0.2778(3) 0.5556(2) 0.28356(19) 0.0593(10) Uani 1 1 d . A 1
H7A H 0.2714 0.4871 0.2956 0.089 Uiso 1 1 calc R A 1
H7B H 0.3099 0.5587 0.2517 0.089 Uiso 1 1 calc R A 1
H7C H 0.2235 0.5847 0.2563 0.089 Uiso 1 1 calc R A 1
C8 C 0.4370(3) 0.5721(3) 0.4183(2) 0.0730(12) Uani 1 1 d . A 1
H8A H 0.433 0.5023 0.4288 0.109 Uiso 1 1 calc R A 1
H8B H 0.4671 0.6068 0.4658 0.109 Uiso 1 1 calc R A 1
H8C H 0.4661 0.5794 0.3841 0.109 Uiso 1 1 calc R A 1
C9 C 0.58314(19) 0.8811(3) 0.3341(2) 0.0538(9) Uani 1 1 d . A 1
H9A H 0.6245 0.9026 0.315 0.081 Uiso 1 1 calc R A 1
H9B H 0.5814 0.8093 0.3347 0.081 Uiso 1 1 calc R A 1
H9C H 0.5974 0.9061 0.3857 0.081 Uiso 1 1 calc R A 1
C10 C 0.4520(2) 0.8787(3) 0.17351(18) 0.0492(8) Uani 1 1 d . A 1
H10A H 0.4906 0.9031 0.152 0.074 Uiso 1 1 calc R A 1
H10B H 0.3962 0.8993 0.1414 0.074 Uiso 1 1 calc R A 1
H10C H 0.4546 0.8069 0.176 0.074 Uiso 1 1 calc R A 1
C11 C 0.4887(2) 1.0666(2) 0.2704(2) 0.0539(9) Uani 1 1 d . A 1
H11A H 0.5277 1.0852 0.2476 0.081 Uiso 1 1 calc R A 1
H11B H 0.5081 1.0912 0.3226 0.081 Uiso 1 1 calc R A 1
H11C H 0.4348 1.0949 0.2408 0.081 Uiso 1 1 calc R A 1
C12 C 0.10907(16) 0.82997(19) 0.19936(14) 0.0286(6) Uani 1 1 d . A 1
C13 C 0.10315(15) 0.92914(19) 0.17594(13) 0.0255(5) Uani 1 1 d . A 1
H13 H 0.0623 0.9734 0.1775 0.031 Uiso 1 1 calc R A 1
C14 C 0.16536(16) 0.95434(19) 0.14996(13) 0.0263(6) Uani 1 1 d . A 1
C15 C 0.21100(17) 0.86592(19) 0.15551(14) 0.0287(6) Uani 1 1 d . A 1
H15 H 0.2569 0.859 0.1417 0.034 Uiso 1 1 calc R A 1
C16 C 0.17700(17) 0.79120(19) 0.18466(14) 0.0288(6) Uani 1 1 d . A 1
H16 H 0.196 0.7254 0.1933 0.035 Uiso 1 1 calc R A 1
C17 C -0.0355(2) 0.7095(2) 0.10711(16) 0.0474(8) Uani 1 1 d . A 1
H17A H -0.0823 0.6704 0.1065 0.071 Uiso 1 1 calc R A 1
H17B H 0.0008 0.6685 0.0915 0.071 Uiso 1 1 calc R A 1
H17C H -0.0554 0.7648 0.0719 0.071 Uiso 1 1 calc R A 1
C18 C 0.0576(2) 0.6504(2) 0.27098(19) 0.0524(9) Uani 1 1 d . A 1
H18A H 0.0098 0.6147 0.2718 0.079 Uiso 1 1 calc R A 1
H18B H 0.0908 0.6739 0.3221 0.079 Uiso 1 1 calc R A 1
H18C H 0.0908 0.6066 0.2536 0.079 Uiso 1 1 calc R A 1
C19 C -0.0466(2) 0.8363(3) 0.23414(19) 0.0488(8) Uani 1 1 d . A 1
H19A H -0.0918 0.7966 0.2366 0.073 Uiso 1 1 calc R A 1
H19B H -0.0688 0.889 0.197 0.073 Uiso 1 1 calc R A 1
H19C H -0.0154 0.8647 0.2841 0.073 Uiso 1 1 calc R A 1
C20 C 0.1126(2) 1.0226(3) -0.01138(16) 0.0482(8) Uani 1 1 d . A 1
H20A H 0.1112 1.0776 -0.0449 0.072 Uiso 1 1 calc R A 1
H20B H 0.0565 1.002 -0.0206 0.072 Uiso 1 1 calc R A 1
H20C H 0.1427 0.9677 -0.0216 0.072 Uiso 1 1 calc R A 1
C21 C 0.1082(2) 1.1673(2) 0.10745(17) 0.0487(9) Uani 1 1 d . A 1
H21A H 0.1093 1.2225 0.075 0.073 Uiso 1 1 calc R A 1
H21B H 0.134 1.1871 0.1608 0.073 Uiso 1 1 calc R A 1
H21C H 0.0512 1.1479 0.0959 0.073 Uiso 1 1 calc R A 1
C22 C 0.2732(2) 1.0962(3) 0.10674(18) 0.0497(8) Uani 1 1 d . A 1
H22A H 0.2731 1.1529 0.0752 0.075 Uiso 1 1 calc R A 1
H22B H 0.3005 1.0408 0.0936 0.075 Uiso 1 1 calc R A 1
H22C H 0.3026 1.113 0.1603 0.075 Uiso 1 1 calc R A 1
C23 C 0.20459(17) 0.96720(19) 0.41807(14) 0.0269(6) Uani 1 1 d . A 1
C24 C 0.27448(16) 1.02555(18) 0.42874(14) 0.0262(6) Uani 1 1 d . A 1
H24 H 0.3249 1.0206 0.4714 0.031 Uiso 1 1 calc R A 1
C25 C 0.26016(16) 1.09201(18) 0.36822(14) 0.0268(5) Uani 1 1 d . A 1
C26 C 0.17618(16) 1.07616(18) 0.31835(14) 0.0268(5) Uani 1 1 d . A 1
H26 H 0.1477 1.1108 0.2726 0.032 Uiso 1 1 calc R A 1
C27 C 0.14318(16) 1.00134(19) 0.34820(14) 0.0280(6) Uani 1 1 d . A 1
H27 H 0.0887 0.977 0.3257 0.034 Uiso 1 1 calc R A 1
C28 C 0.1104(2) 0.8038(3) 0.46379(19) 0.0620(11) Uani 1 1 d . A 1
H28A H 0.1036 0.7732 0.5073 0.093 Uiso 1 1 calc R A 1
H28B H 0.1293 0.7545 0.4369 0.093 Uiso 1 1 calc R A 1
H28C H 0.0578 0.8308 0.4294 0.093 Uiso 1 1 calc R A 1
C29 C 0.2859(2) 0.8553(2) 0.56798(17) 0.0463(8) Uani 1 1 d . A 1
H29A H 0.2757 0.8226 0.6092 0.069 Uiso 1 1 calc R A 1
H29B H 0.3244 0.9096 0.5887 0.069 Uiso 1 1 calc R A 1
H29C H 0.3093 0.8081 0.5432 0.069 Uiso 1 1 calc R A 1
C30 C 0.1488(3) 0.9979(3) 0.5462(2) 0.0664(11) Uani 1 1 d . A 1
H30A H 0.1391 0.9673 0.5884 0.1 Uiso 1 1 calc R A 1
H30B H 0.0973 1.0257 0.5102 0.1 Uiso 1 1 calc R A 1
H30C H 0.1897 1.0501 0.5657 0.1 Uiso 1 1 calc R A 1
C31 C 0.2828(2) 1.2974(2) 0.4270(2) 0.0600(10) Uani 1 1 d . A 1
H31A H 0.289 1.2713 0.4767 0.09 Uiso 1 1 calc R A 1
H31B H 0.2247 1.3108 0.3971 0.09 Uiso 1 1 calc R A 1
H31C H 0.3143 1.3584 0.4339 0.09 Uiso 1 1 calc R A 1
C32 C 0.4320(2) 1.1852(3) 0.4347(2) 0.0549(9) Uani 1 1 d . A 1
H32A H 0.4381 1.158 0.484 0.082 Uiso 1 1 calc R A 1
H32B H 0.4617 1.2475 0.4422 0.082 Uiso 1 1 calc R A 1
H32C H 0.4546 1.1389 0.4085 0.082 Uiso 1 1 calc R A 1
C33 C 0.3096(2) 1.2578(2) 0.28322(18) 0.0519(9) Uani 1 1 d . A 1
H33A H 0.2512 1.2695 0.253 0.078 Uiso 1 1 calc R A 1
H33B H 0.3314 1.2115 0.2566 0.078 Uiso 1 1 calc R A 1
H33C H 0.3396 1.32 0.2907 0.078 Uiso 1 1 calc R A 1

loop_
_atom_site_aniso_label
_atom_site_aniso_U_11
_atom_site_aniso_U_22
_atom_site_aniso_U_33
_atom_site_aniso_U_23
_atom_site_aniso_U_13
_atom_site_aniso_U_12
Y 0.02190(12) 0.02011(11) 0.02018(11) 0.00172(10) 0.00842(9) 0.00147(11)
Si1 0.0591(6) 0.0258(4) 0.0379(4) 0.0086(4) 0.0210(4) 0.0104(4)
Si2 0.0306(4) 0.0397(5) 0.0412(4) -0.0042(4) 0.0195(4) -0.0018(4)
Si3 0.0321(4) 0.0363(4) 0.0305(4) 0.0020(3) 0.0098(3) -0.0100(4)
Si4 0.0380(4) 0.0319(4) 0.0238(4) 0.0070(3) 0.0116(3) 0.0023(3)
Si5 0.0425(5) 0.0400(5) 0.0276(4) 0.0036(4) 0.0193(4) -0.0012(4)
Si6 0.0380(5) 0.0240(4) 0.0314(4) -0.0028(3) 0.0137(4) -0.0033(3)
C1 0.0312(15) 0.0293(14) 0.0332(14) 0.0065(12) 0.0112(12) 0.0095(12)
C2 0.0281(14) 0.0304(14) 0.0299(13) 0.0008(12) 0.0122(12) 0.0073(12)
C3 0.0253(14) 0.0317(14) 0.0347(14) 0.0025(12) 0.0127(12) 0.0055(12)
C4 0.0249(13) 0.0318(14) 0.0317(13) -0.0032(12) 0.0069(11) 0.0028(12)
C5 0.0299(15) 0.0373(15) 0.0249(13) 0.0044(12) 0.0084(12) 0.0107(13)
C6 0.105(3) 0.044(2) 0.066(2) 0.0085(18) 0.052(2) -0.002(2)
C7 0.097(3) 0.0264(15) 0.052(2) 0.0025(15) 0.026(2) 0.0052(18)
C8 0.084(3) 0.049(2) 0.076(3) 0.018(2) 0.020(2) 0.033(2)
C9 0.0344(18) 0.069(2) 0.060(2) -0.0037(19) 0.0210(17) 0.0070(17)
C10 0.052(2) 0.057(2) 0.0478(19) -0.0071(16) 0.0293(17) -0.0100(17)
C11 0.051(2) 0.051(2) 0.066(2) -0.0059(18) 0.0290(19) -0.0119(17)
C12 0.0285(14) 0.0307(14) 0.0242(13) -0.0022(11) 0.0077(11) -0.0036(12)
C13 0.0233(13) 0.0292(14) 0.0201(11) 0.0008(10) 0.0039(10) 0.0023(11)
C14 0.0291(14) 0.0278(13) 0.0190(11) 0.0016(10) 0.0059(11) -0.0003(11)
C15 0.0297(14) 0.0326(14) 0.0244(12) -0.0022(11) 0.0111(11) 0.0023(12)
C16 0.0358(15) 0.0218(12) 0.0267(13) -0.0017(11) 0.0098(12) -0.0019(12)
C17 0.051(2) 0.0517(19) 0.0361(16) -0.0037(15) 0.0126(15) -0.0179(17)
C18 0.047(2) 0.053(2) 0.052(2) 0.0154(17) 0.0125(17) -0.0104(17)
C19 0.0401(19) 0.055(2) 0.055(2) -0.0053(17) 0.0225(16) -0.0145(16)
C20 0.056(2) 0.058(2) 0.0274(15) 0.0041(15) 0.0120(15) 0.0055(18)
C21 0.069(2) 0.0404(17) 0.0350(16) 0.0100(14) 0.0181(16) 0.0146(17)
C22 0.054(2) 0.053(2) 0.0463(18) 0.0059(16) 0.0235(16) -0.0126(17)
C23 0.0339(15) 0.0259(13) 0.0244(12) -0.0013(11) 0.0153(11) 0.0000(12)
C24 0.0272(14) 0.0296(13) 0.0208(12) -0.0037(10) 0.0081(11) 0.0009(11)
C25 0.0309(14) 0.0247(12) 0.0260(12) -0.0002(11) 0.0124(11) 0.0029(12)
C26 0.0308(14) 0.0244(13) 0.0260(12) 0.0022(11) 0.0117(11) 0.0071(11)
C27 0.0253(14) 0.0316(14) 0.0294(13) -0.0042(12) 0.0130(11) 0.0025(12)
C28 0.061(2) 0.077(3) 0.046(2) 0.0090(19) 0.0194(18) -0.024(2)
C29 0.052(2) 0.0494(19) 0.0372(16) 0.0110(15) 0.0168(15) -0.0023(16)
C30 0.094(3) 0.075(3) 0.051(2) 0.0106(19) 0.049(2) 0.027(2)
C31 0.081(3) 0.0373(18) 0.071(2) -0.0222(18) 0.039(2) -0.0094(18)
C32 0.042(2) 0.0468(19) 0.065(2) 0.0007(18) 0.0080(17) -0.0103(16)
C33 0.071(2) 0.0405(18) 0.0477(19) 0.0033(16) 0.0265(18) -0.0102(17)

loop_
_atom_type_symbol
_atom_type_description
_atom_type_scat_dispersion_real
_atom_type_scat_dispersion_imag
_atom_type_scat_source
C C 0.0033 0.0016 'International Tables Vol C Tables 4.2.6.8 and 6.1.1.4'
H H 0 0 'International Tables Vol C Tables 4.2.6.8 and 6.1.1.4'
Si Si 0.0817 0.0704 'International Tables Vol C Tables 4.2.6.8 and 6.1.1.4'
Y Y -2.7962 3.5667 'International Tables Vol C Tables 4.2.6.8 and 6.1.1.4'

loop_
_geom_angle_atom_site_label_1
_geom_angle_atom_site_label_2
_geom_angle_atom_site_label_3
_geom_angle
C26 Y C5 122.72(8)
C26 Y C27 30.65(8)
C5 Y C27 112.63(8)
C26 Y C15 113.80(8)
C5 Y C15 121.93(8)
C27 Y C15 122.84(8)
C26 Y C4 113.40(8)
C5 Y C4 30.39(8)
C27 Y C4 121.21(8)
C15 Y C4 114.42(8)
C26 Y C16 122.32(8)
C5 Y C16 112.43(8)
C27 Y C16 113.29(8)
C15 Y C16 30.51(8)
C4 Y C16 122.79(8)
C26 Y C1 152.04(8)
C5 Y C1 31.04(8)
C27 Y C1 130.74(8)
C15 Y C1 94.14(8)
C4 Y C1 50.66(8)
C16 Y C1 81.43(8)
C26 Y C25 30.99(8)
C5 Y C25 96.10(8)
C27 Y C25 50.80(8)
C15 Y C25 131.19(8)
C4 Y C25 82.42(8)
C16 Y C25 151.47(8)
C1 Y C25 127.10(8)
C26 Y C12 95.32(8)
C5 Y C12 129.30(8)
C27 Y C12 82.47(8)
C15 Y C12 50.82(8)
C4 Y C12 151.19(8)
C16 Y C12 30.83(8)
C1 Y C12 102.15(8)
C25 Y C12 126.31(8)
C26 Y C14 83.04(8)
C5 Y C14 151.09(8)
C27 Y C14 96.25(8)
C15 Y C14 30.76(8)
C4 Y C14 131.96(8)
C16 Y C14 50.62(8)
C1 Y C14 124.90(8)
C25 Y C14 103.55(8)
C12 Y C14 50.84(8)
C26 Y C3 130.05(8)
C5 Y C3 50.64(8)
C27 Y C3 149.82(8)
C15 Y C3 83.76(8)
C4 Y C3 30.69(8)
C16 Y C3 96.88(8)
C1 Y C3 50.68(8)
C25 Y C3 101.96(8)
C12 Y C3 127.70(8)
C14 Y C3 103.86(8)
C26 Y C13 73.31(8)
C5 Y C13 159.14(8)
C27 Y C13 73.67(8)
C15 Y C13 49.27(8)
C4 Y C13 161.68(8)
C16 Y C13 49.22(8)
C1 Y C13 129.79(8)
C25 Y C13 102.60(8)
C12 Y C13 29.94(7)
C14 Y C13 29.86(7)
C3 Y C13 131.88(8)
C26 Y C23 50.72(8)
C5 Y C23 81.97(8)
C27 Y C23 30.69(8)
C15 Y C23 151.53(8)
C4 Y C23 94.02(8)
C16 Y C23 130.46(8)
C1 Y C23 103.53(8)
C25 Y C23 50.64(8)
C12 Y C23 102.97(8)
C14 Y C23 126.93(8)
C3 Y C23 124.70(8)
C13 Y C23 102.80(8)
C26 Y C2 159.67(8)
C5 Y C2 49.32(8)
C27 Y C2 160.29(8)
C15 Y C2 73.02(8)
C4 Y C2 49.03(8)
C16 Y C2 73.77(8)
C1 Y C2 29.87(8)
C25 Y C2 130.00(8)
C12 Y C2 103.10(8)
C14 Y C2 101.91(8)
C3 Y C2 29.68(8)
C13 Y C2 120.17(8)
C23 Y C2 130.70(8)
C26 Y C24 49.24(8)
C5 Y C24 73.54(8)
C27 Y C24 49.06(8)
C15 Y C24 160.82(8)
C4 Y C24 72.44(8)
C16 Y C24 160.01(8)
C1 Y C24 103.30(8)
C25 Y C24 29.76(7)
C12 Y C24 130.55(8)
C14 Y C24 131.25(8)
C3 Y C24 101.08(8)
C13 Y C24 120.16(8)
C23 Y C24 29.66(8)
C2 Y C24 119.66(8)
C6 Si1 C7 111.15(19)
C6 Si1 C1 111.75(15)
C7 Si1 C1 112.40(14)
C6 Si1 C8 108.4(2)
C7 Si1 C8 107.44(18)
C1 Si1 C8 105.41(16)
C3 Si2 C10 109.94(14)
C3 Si2 C11 114.11(14)
C10 Si2 C11 110.85(16)
C3 Si2 C9 105.40(14)
C10 Si2 C9 109.16(16)
C11 Si2 C9 107.10(17)
C12 Si3 C18 112.87(14)
C12 Si3 C19 110.81(14)
C18 Si3 C19 109.63(17)
C12 Si3 C17 105.64(13)
C18 Si3 C17 108.45(16)
C19 Si3 C17 109.30(16)
C21 Si4 C14 111.48(14)
C21 Si4 C22 111.44(16)
C14 Si4 C22 109.58(14)
C21 Si4 C20 108.60(15)
C14 Si4 C20 107.03(13)
C22 Si4 C20 108.56(16)
C28 Si5 C30 108.6(2)
C28 Si5 C29 110.10(17)
C30 Si5 C29 107.46(17)
C28 Si5 C23 112.77(14)
C30 Si5 C23 107.09(15)
C29 Si5 C23 110.59(14)
C33 Si6 C32 109.82(17)
C33 Si6 C31 108.39(17)
C32 Si6 C31 107.74(18)
C33 Si6 C25 112.81(13)
C32 Si6 C25 111.44(14)
C31 Si6 C25 106.42(15)
C2 C1 C5 105.0(2)
C2 C1 Si1 124.5(2)
C5 C1 Si1 125.4(2)
C2 C1 Y 77.00(15)
C5 C1 Y 72.00(14)
Si1 C1 Y 135.71(14)
C3 C2 C1 111.8(2)
C3 C2 Y 74.61(15)
C1 C2 Y 73.13(15)
C2 C3 C4 104.8(2)
C2 C3 Si2 122.9(2)
C4 C3 Si2 126.0(2)
C2 C3 Y 75.71(15)
C4 C3 Y 71.56(15)
Si2 C3 Y 139.53(13)
C5 C4 C3 109.5(2)
C5 C4 Y 74.03(15)
C3 C4 Y 77.75(15)
C4 C5 C1 108.9(2)
C4 C5 Y 75.58(15)
C1 C5 Y 76.96(14)
C13 C12 C16 104.8(2)
C13 C12 Si3 124.5(2)
C16 C12 Si3 125.7(2)
C13 C12 Y 76.00(14)
C16 C12 Y 72.34(14)
Si3 C12 Y 136.19(12)
C12 C13 C14 111.8(2)
C12 C13 Y 74.06(14)
C14 C13 Y 74.15(14)
C13 C14 C15 105.2(2)
C13 C14 Si4 126.5(2)
C15 C14 Si4 125.0(2)
C13 C14 Y 75.98(14)
C15 C14 Y 72.12(14)
Si4 C14 Y 132.71(12)
C16 C15 C14 109.0(2)
C16 C15 Y 74.94(14)
C14 C15 Y 77.12(14)
C15 C16 C12 109.2(2)
C15 C16 Y 74.55(14)
C12 C16 Y 76.84(14)
C24 C23 C27 104.8(2)
C24 C23 Si5 123.36(19)
C27 C23 Si5 127.1(2)
C24 C23 Y 76.05(14)
C27 C23 Y 70.95(14)
Si5 C23 Y 136.81(12)
C25 C24 C23 111.8(2)
C25 C24 Y 73.09(14)
C23 C24 Y 74.29(14)
C24 C25 C26 105.0(2)
C24 C25 Si6 123.31(19)
C26 C25 Si6 126.84(19)
C24 C25 Y 77.15(14)
C26 C25 Y 71.43(14)
Si6 C25 Y 135.68(12)
C27 C26 C25 108.9(2)
C27 C26 Y 75.19(14)
C25 C26 Y 77.58(14)
C26 C27 C23 109.4(2)
C26 C27 Y 74.16(15)
C23 C27 Y 78.36(15)

loop_
_geom_bond_atom_site_label_1
_geom_bond_atom_site_label_2
_geom_bond_distance
Y C26 2.645(2)
Y C5 2.647(3)
Y C27 2.658(3)
Y C15 2.663(2)
Y C4 2.666(3)
Y C16 2.668(2)
Y C1 2.711(3)
Y C25 2.725(2)
Y C12 2.727(3)
Y C14 2.728(2)
Y C3 2.747(3)
Y C13 2.752(2)
Y C23 2.754(2)
Y C2 2.761(3)
Y C24 2.776(2)
Si1 C6 1.857(4)
Si1 C7 1.856(3)
Si1 C1 1.864(3)
Si1 C8 1.865(4)
Si2 C3 1.864(3)
Si2 C10 1.868(3)
Si2 C11 1.873(3)
Si2 C9 1.875(3)
Si3 C12 1.863(3)
Si3 C18 1.866(3)
Si3 C19 1.866(3)
Si3 C17 1.871(3)
Si4 C21 1.861(3)
Si4 C14 1.864(3)
Si4 C22 1.862(3)
Si4 C20 1.874(3)
Si5 C28 1.855(4)
Si5 C30 1.864(3)
Si5 C29 1.865(3)
Si5 C23 1.870(3)
Si6 C33 1.854(3)
Si6 C32 1.855(3)
Si6 C31 1.862(3)
Si6 C25 1.868(3)
C1 C2 1.411(4)
C1 C5 1.435(4)
C2 C3 1.411(4)
C3 C4 1.435(4)
C4 C5 1.393(4)
C12 C13 1.415(4)
C12 C16 1.435(4)
C13 C14 1.412(4)
C14 C15 1.431(4)
C15 C16 1.403(4)
C23 C24 1.416(4)
C23 C27 1.435(4)
C24 C25 1.414(3)
C25 C26 1.437(4)
C26 C27 1.401(4)
